data_4348070
loop_
_publ_author_name
'Hawes, Chris S.'
'Hamilton, Sophie E.'
'Hicks, Jamie'
'Knowles, Gregory P.'
'Chaffee, Alan L.'
'Turner, David R.'
'Batten, Stuart R.'

_publ_section_title
;
 Coordination Chemistry and Structural Dynamics of a Long and Flexible
 Piperazine-Derived Ligand.
;
_journal_issue 13
_journal_name_full 'Inorganic chemistry'
_journal_page_first 6692
_journal_page_last 6702
_journal_paper_doi 10.1021/acs.inorgchem.6b00933
_journal_volume 55
_journal_year 2016
_chemical_formula_moiety '0.25(C112 H144 Ag8 N24), 0.5(C4 H8 O2), 2(B F4)'
_chemical_formula_sum 'C30 H40 Ag2 B2 F8 N6 O'
_chemical_formula_weight 890.04
_space_group_crystal_system monoclinic
_space_group_IT_number 15
_space_group_name_Hall '-C 2yc'
_space_group_name_H-M_alt 'C 1 2/c 1'
_atom_sites_solution_hydrogens geom
_audit_creation_date 2015-06-13
_audit_creation_method
;
Olex2 1.2
(compiled 2015.01.26 svn.r3150 for OlexSys, GUI svn.r4998)
;
_cell_angle_alpha 90
_cell_angle_beta 91.819(9)
_cell_angle_gamma 90
_cell_formula_units_Z 4
_cell_length_a 12.975(8)
_cell_length_b 23.050(2)
_cell_length_c 13.155(3)
_cell_measurement_reflns_used 10462
_cell_measurement_temperature 100(2)
_cell_measurement_theta_max 27.969
_cell_measurement_theta_min 1.802
_cell_volume 3932(3)
_computing_cell_refinement 'XDS (Kabsch, 1993)'
_computing_data_collection 'BluIce (McPhillips, 2002)'
_computing_data_reduction 'XDS (Kabsch, 1993)'
_computing_molecular_graphics 'Olex2 (Dolomanov et al., 2009)'
_computing_publication_material 'Olex2 (Dolomanov et al., 2009)'
_computing_structure_refinement 'SHELXL-97 (Sheldrick, 1997)'
_computing_structure_solution 'SHELXS-97 (Sheldrick, 1997)'
_diffrn_ambient_temperature 100
_diffrn_measured_fraction_theta_full 0.995
_diffrn_measured_fraction_theta_max 0.991
_diffrn_measurement_device_type 'ADSC Quantum 210r'
_diffrn_measurement_method 'Phi Scan'
_diffrn_radiation_monochromator 'Silicon Double Crystal'
_diffrn_radiation_type Synchrotron
_diffrn_radiation_wavelength 0.7109
_diffrn_reflns_av_R_equivalents 0.0588
_diffrn_reflns_av_unetI/netI 0.0430
_diffrn_reflns_Laue_measured_fraction_full 0.995
_diffrn_reflns_Laue_measured_fraction_max 0.991
_diffrn_reflns_limit_h_max 17
_diffrn_reflns_limit_h_min -17
_diffrn_reflns_limit_k_max 29
_diffrn_reflns_limit_k_min -30
_diffrn_reflns_limit_l_max 17
_diffrn_reflns_limit_l_min -17
_diffrn_reflns_number 18646
_diffrn_reflns_point_group_measured_fraction_full 0.995
_diffrn_reflns_point_group_measured_fraction_max 0.991
_diffrn_reflns_theta_full 26.000
_diffrn_reflns_theta_max 27.969
_diffrn_reflns_theta_min 1.802
_diffrn_source 'Australian Synchrotron'
_diffrn_standards_number 0
_exptl_absorpt_coefficient_mu 1.065
_exptl_absorpt_correction_type multi-scan
_exptl_absorpt_process_details 'XScale within XDS'
_exptl_crystal_colour colourless
_exptl_crystal_density_diffrn 1.503
_exptl_crystal_density_method 'not measured'
_exptl_crystal_description rod
_exptl_crystal_F_000 1784
_exptl_crystal_size_max 0.02
_exptl_crystal_size_mid 0.01
_exptl_crystal_size_min 0.01
_refine_diff_density_max 0.849
_refine_diff_density_min -1.155
_refine_diff_density_rms 0.137
_refine_ls_extinction_method none
_refine_ls_goodness_of_fit_ref 1.049
_refine_ls_hydrogen_treatment constr
_refine_ls_matrix_type full
_refine_ls_number_parameters 243
_refine_ls_number_reflns 4693
_refine_ls_number_restraints 14
_refine_ls_restrained_S_all 1.059
_refine_ls_R_factor_all 0.0808
_refine_ls_R_factor_gt 0.0567
_refine_ls_shift/su_max 0.001
_refine_ls_shift/su_mean 0.000
_refine_ls_structure_factor_coef Fsqd
_refine_ls_weighting_details 'w=1/[\s^2^(Fo^2^)+(0.0881P)^2^+14.3002P] where P=(Fo^2^+2Fc^2^)/3'
_refine_ls_weighting_scheme calc
_refine_ls_wR_factor_gt 0.1520
_refine_ls_wR_factor_ref 0.1678
_reflns_Friedel_coverage 0.000
_reflns_number_gt 3410
_reflns_number_total 4693
_reflns_threshold_expression 'I > 2\s(I)'
_cod_data_source_file ic6b00933_si_002.cif
_cod_data_source_block 6
_cod_depositor_comments
;
The following automatic conversions were performed:

data item '_exptl_absorpt_correction_type' value 'Multi-Scan' was
changed to 'multi-scan' in accordance with the
/home/saulius/struct/COD-crude-data/automatic-downloads/DataCite-retrospective/ACS/depositions/lib/dictionaries/cif_core.dic
dictionary named 'cif_core.dic' version 2.4.2 last updated on
2011-04-26.

Automatic conversion script
Id: cif_fix_values 6909 2019-04-08 15:41:33Z antanas 
;
_cod_database_code 4348070
_shelx_space_group_comment
;
The symmetry employed for this shelxl refinement is uniquely defined
by the following loop, which should always be used as a source of
symmetry information in preference to the above space-group names.
They are only intended as comments.
;
_olex2_refinement_description
;
1. Fixed Uiso
 At 1.2 times of:
  All C(H) groups, All C(H,H) groups
2. Restrained distances
 B26-F31
 1.45 with sigma of 0.02
 F30-B26
 1.45 with sigma of 0.02
3. Uiso/Uaniso restraints and constraints
Uanis(F30) \\sim Ueq, Uanis(F31) \\sim Ueq: with sigma of 0.01 and sigma for
terminal atoms of 0.01
4. Others
 Fixed Sof: O20(0.25) C21(0.25) H21A(0.25) H21B(0.25) C22(0.25) H22A(0.25)
 H22B(0.25) O23(0.25) C24(0.25) H24A(0.25) H24B(0.25) C25(0.25) H25B(0.25)
 H25A(0.25) F30(0.5) F31(0.5)
5.a Secondary CH2 refined with riding coordinates:
 C9(H9A,H9B), C11(H11A,H11B), C12(H12A,H12B), C14(H14A,H14B), C15(H15A,H15B),
 C16(H16A,H16B), C21(H21A,H21B), C22(H22A,H22B), C24(H24A,H24B), C25(H25B,H25A)
5.b Aromatic/amide H refined with riding coordinates:
 C4(H4), C5(H5), C7(H7), C8(H8), C18(H18), C19(H19)
;
_shelx_shelxl_version_number 2014/7
_olex2_submission_special_instructions 'No special instructions were received'

loop_
_space_group_symop_operation_xyz
'x, y, z'
'-x, y, -z+1/2'
'x+1/2, y+1/2, z'
'-x+1/2, y+1/2, -z+1/2'
'-x, -y, -z'
'x, -y, z-1/2'
'-x+1/2, -y+1/2, -z'
'x+1/2, -y+1/2, z-1/2'

loop_
_atom_site_label
_atom_site_type_symbol
_atom_site_fract_x
_atom_site_fract_y
_atom_site_fract_z
_atom_site_U_iso_or_equiv
_atom_site_adp_type
_atom_site_occupancy
_atom_site_site_symmetry_order
_atom_site_calc_flag
_atom_site_refinement_flags_posn
_atom_site_refinement_flags_adp
_atom_site_refinement_flags_occupancy
_atom_site_disorder_assembly
_atom_site_disorder_group
Ag1 Ag -0.2500 0.2500 0.5000 0.0608(2) Uani 1 2 d S T P . .
Ag2 Ag 0.0000 0.44523(2) 0.2500 0.03921(17) Uani 1 2 d S T P . .
N3 N -0.0899(4) 0.2644(2) 0.4811(4) 0.0580(13) Uani 1 1 d . . . . .
C4 C -0.0347(6) 0.3041(3) 0.5362(5) 0.0614(16) Uani 1 1 d . . . . .
H4 H -0.0681 0.3240 0.5892 0.074 Uiso 1 1 calc R . . . .
C5 C 0.0651(6) 0.3168(2) 0.5199(4) 0.0552(14) Uani 1 1 d . . . . .
H5 H 0.0997 0.3452 0.5608 0.066 Uiso 1 1 calc R . . . .
C6 C 0.1178(5) 0.2885(2) 0.4427(4) 0.0513(13) Uani 1 1 d . . . . .
C7 C 0.0627(5) 0.2455(2) 0.3892(4) 0.0536(14) Uani 1 1 d . . . . .
H7 H 0.0958 0.2235 0.3386 0.064 Uiso 1 1 calc R . . . .
C8 C -0.0392(5) 0.2347(3) 0.4092(5) 0.0568(15) Uani 1 1 d . . . . .
H8 H -0.0750 0.2055 0.3713 0.068 Uiso 1 1 calc R . . . .
C9 C 0.2253(5) 0.3040(2) 0.4160(4) 0.0547(14) Uani 1 1 d . . . . .
H9A H 0.2640 0.3152 0.4790 0.066 Uiso 1 1 calc R . . . .
H9B H 0.2590 0.2692 0.3882 0.066 Uiso 1 1 calc R . . . .
N10 N 0.2329(4) 0.35166(19) 0.3416(3) 0.0488(11) Uani 1 1 d . . . . .
C11 C 0.1748(5) 0.3402(2) 0.2481(4) 0.0460(12) Uani 1 1 d . . . . .
H11A H 0.1004 0.3384 0.2622 0.055 Uiso 1 1 calc R . . . .
H11B H 0.1956 0.3022 0.2203 0.055 Uiso 1 1 calc R . . . .
C12 C 0.1934(4) 0.3875(2) 0.1699(4) 0.0444(12) Uani 1 1 d . . . . .
H12A H 0.2671 0.3879 0.1526 0.053 Uiso 1 1 calc R . . . .
H12B H 0.1520 0.3795 0.1070 0.053 Uiso 1 1 calc R . . . .
N13 N 0.1642(4) 0.44502(16) 0.2116(3) 0.0412(9) Uani 1 1 d . . . . .
C14 C 0.2301(5) 0.4553(2) 0.3053(4) 0.0480(12) Uani 1 1 d . . . . .
H14A H 0.2148 0.4940 0.3339 0.058 Uiso 1 1 calc R . . . .
H14B H 0.3038 0.4543 0.2882 0.058 Uiso 1 1 calc R . . . .
C15 C 0.2079(5) 0.4085(2) 0.3828(4) 0.0478(12) Uani 1 1 d . . . . .
H15A H 0.2496 0.4155 0.4459 0.057 Uiso 1 1 calc R . . . .
H15B H 0.1342 0.4097 0.3998 0.057 Uiso 1 1 calc R . . . .
C16 C 0.1813(4) 0.4920(2) 0.1354(4) 0.0456(12) Uani 1 1 d . . . . .
H16A H 0.2437 0.4832 0.0968 0.055 Uiso 1 1 calc R . . . .
H16B H 0.1923 0.5294 0.1710 0.055 Uiso 1 1 calc R . . . .
C17 C 0.0893(4) 0.49662(19) 0.0634(3) 0.0406(11) Uani 1 1 d . . . . .
C18 C 0.0077(4) 0.53338(19) 0.0871(3) 0.0425(11) Uani 1 1 d . . . . .
H18 H 0.0128 0.5565 0.1468 0.051 Uiso 1 1 calc R . . . .
C19 C -0.0801(4) 0.53674(19) 0.0253(3) 0.0409(11) Uani 1 1 d . . . . .
H19 H -0.1347 0.5619 0.0432 0.049 Uiso 1 1 calc R . . . .
O20 O 0.4007(11) 0.5213(7) -0.0278(11) 0.039(3) Uiso 0.25 1 d . . . A 1
C21 C 0.4591(18) 0.5290(11) 0.0771(19) 0.049(5) Uiso 0.25 1 d . . . A 1
H21A H 0.4291 0.5607 0.1174 0.058 Uiso 0.25 1 calc R . . A 1
H21B H 0.4594 0.4927 0.1173 0.058 Uiso 0.25 1 calc R . . A 1
C22 C 0.444(2) 0.4572(11) -0.045(2) 0.055(6) Uiso 0.25 1 d . . . A 1
H22A H 0.4463 0.4342 0.0182 0.066 Uiso 0.25 1 calc R . . A 1
H22B H 0.4031 0.4361 -0.0985 0.066 Uiso 0.25 1 calc R . . A 1
O23 O 0.3944(10) 0.5011(6) -0.0035(11) 0.034(3) Uiso 0.25 1 d . . . B 2
C24 C 0.4679(15) 0.5507(9) 0.0441(16) 0.038(4) Uiso 0.25 1 d . . . B 2
H24A H 0.4934 0.5765 -0.0097 0.046 Uiso 0.25 1 calc R . . B 2
H24B H 0.4309 0.5743 0.0942 0.046 Uiso 0.25 1 calc R . . B 2
C25 C 0.4604(18) 0.4765(10) -0.0858(18) 0.046(5) Uiso 0.25 1 d . . . B 2
H25B H 0.4188 0.4503 -0.1305 0.055 Uiso 0.25 1 calc R . . B 2
H25A H 0.4877 0.5082 -0.1279 0.055 Uiso 0.25 1 calc R . . B 2
B26 B 0.2615(7) 0.1429(3) 0.2206(6) 0.073(2) Uani 1 1 d D . . . .
F27 F 0.2669(4) 0.20217(17) 0.2205(4) 0.0924(15) Uani 1 1 d . . . . .
F28 F 0.2363(5) 0.1333(3) 0.1131(5) 0.120(2) Uani 1 1 d . . . . .
F29 F 0.3580(4) 0.11853(17) 0.2336(3) 0.0785(12) Uani 1 1 d . . . . .
F30 F 0.1744(8) 0.1182(5) 0.2573(10) 0.098(3) Uani 0.5 1 d D U . . .
F31 F 0.2244(10) 0.1340(5) 0.3205(10) 0.111(4) Uani 0.5 1 d D U . . .

loop_
_atom_site_aniso_label
_atom_site_aniso_U_11
_atom_site_aniso_U_22
_atom_site_aniso_U_33
_atom_site_aniso_U_23
_atom_site_aniso_U_13
_atom_site_aniso_U_12
Ag1 0.0818(5) 0.0434(3) 0.0579(4) 0.0090(3) 0.0113(3) -0.0005(3)
Ag2 0.0525(3) 0.0275(2) 0.0369(3) 0.000 -0.0115(2) 0.000
N3 0.081(4) 0.043(2) 0.050(3) 0.002(2) 0.003(2) 0.002(2)
C4 0.096(5) 0.041(3) 0.048(3) 0.001(2) 0.004(3) 0.004(3)
C5 0.086(4) 0.037(3) 0.042(3) -0.001(2) -0.004(3) 0.001(3)
C6 0.074(4) 0.038(3) 0.041(3) 0.012(2) -0.007(3) 0.009(2)
C7 0.077(4) 0.040(3) 0.043(3) 0.003(2) -0.005(3) 0.014(3)
C8 0.080(4) 0.043(3) 0.047(3) 0.000(2) -0.002(3) 0.006(3)
C9 0.077(4) 0.040(3) 0.046(3) 0.009(2) -0.018(3) 0.012(3)
N10 0.060(3) 0.040(2) 0.045(2) 0.0063(18) -0.015(2) 0.009(2)
C11 0.065(3) 0.032(2) 0.040(2) 0.0006(19) -0.013(2) 0.007(2)
C12 0.060(3) 0.033(2) 0.039(2) -0.0010(19) -0.011(2) 0.007(2)
N13 0.058(2) 0.0293(18) 0.0358(19) 0.0037(15) -0.0129(18) 0.0027(18)
C14 0.062(3) 0.040(3) 0.041(3) -0.002(2) -0.013(2) -0.003(2)
C15 0.064(3) 0.038(2) 0.041(3) 0.003(2) -0.017(2) -0.003(2)
C16 0.060(3) 0.033(2) 0.043(3) 0.004(2) -0.009(2) -0.003(2)
C17 0.063(3) 0.028(2) 0.030(2) 0.0069(17) -0.003(2) 0.002(2)
C18 0.073(3) 0.0240(19) 0.030(2) 0.0042(16) -0.003(2) 0.003(2)
C19 0.066(3) 0.0266(19) 0.030(2) 0.0039(16) 0.003(2) 0.007(2)
B26 0.098(6) 0.041(3) 0.080(5) -0.003(3) -0.015(5) 0.019(4)
F27 0.138(4) 0.047(2) 0.093(3) 0.007(2) 0.012(3) 0.036(2)
F28 0.121(4) 0.106(4) 0.133(5) -0.045(4) -0.024(4) 0.029(3)
F29 0.109(3) 0.059(2) 0.069(2) 0.0172(18) 0.019(2) 0.038(2)
F30 0.095(6) 0.101(6) 0.100(6) 0.020(5) 0.040(5) -0.012(5)
F31 0.116(7) 0.085(6) 0.136(7) 0.027(6) 0.069(6) 0.032(5)

loop_
_atom_type_symbol
_atom_type_description
_atom_type_scat_dispersion_real
_atom_type_scat_dispersion_imag
_atom_type_scat_source
C C 0.0033 0.0016 'International Tables Vol C Tables 4.2.6.8 and 6.1.1.4'
H H 0.0000 0.0000 'International Tables Vol C Tables 4.2.6.8 and 6.1.1.4'
Ag Ag -0.8740 1.0960 'International Tables Vol C Tables 4.2.6.8 and 6.1.1.4'
B B 0.0013 0.0007 'International Tables Vol C Tables 4.2.6.8 and 6.1.1.4'
F F 0.0171 0.0103 'International Tables Vol C Tables 4.2.6.8 and 6.1.1.4'
N N 0.0061 0.0033 'International Tables Vol C Tables 4.2.6.8 and 6.1.1.4'
O O 0.0106 0.0060 'International Tables Vol C Tables 4.2.6.8 and 6.1.1.4'

loop_
_geom_angle_atom_site_label_1
_geom_angle_atom_site_label_2
_geom_angle_atom_site_label_3
_geom_angle
_geom_angle_site_symmetry_1
_geom_angle_site_symmetry_3
N3 Ag1 N3 180.0 . 7_456
N13 Ag2 N13 179.8(2) . 2
C4 N3 Ag1 122.9(5) . .
C8 N3 Ag1 120.1(4) . .
C8 N3 C4 117.0(6) . .
N3 C4 H4 118.2 . .
C5 C4 N3 123.5(6) . .
C5 C4 H4 118.2 . .
C4 C5 H5 119.8 . .
C4 C5 C6 120.4(6) . .
C6 C5 H5 119.8 . .
C5 C6 C9 122.6(5) . .
C7 C6 C5 116.1(6) . .
C7 C6 C9 121.3(6) . .
C6 C7 H7 119.7 . .
C8 C7 C6 120.7(6) . .
C8 C7 H7 119.7 . .
N3 C8 C7 122.2(6) . .
N3 C8 H8 118.9 . .
C7 C8 H8 118.9 . .
C6 C9 H9A 108.6 . .
C6 C9 H9B 108.6 . .
H9A C9 H9B 107.6 . .
N10 C9 C6 114.7(4) . .
N10 C9 H9A 108.6 . .
N10 C9 H9B 108.6 . .
C11 N10 C9 112.6(4) . .
C11 N10 C15 111.3(4) . .
C15 N10 C9 113.7(4) . .
N10 C11 H11A 109.5 . .
N10 C11 H11B 109.5 . .
N10 C11 C12 110.8(4) . .
H11A C11 H11B 108.1 . .
C12 C11 H11A 109.5 . .
C12 C11 H11B 109.5 . .
C11 C12 H12A 109.7 . .
C11 C12 H12B 109.7 . .
H12A C12 H12B 108.2 . .
N13 C12 C11 109.9(4) . .
N13 C12 H12A 109.7 . .
N13 C12 H12B 109.7 . .
C12 N13 Ag2 110.2(3) . .
C12 N13 C14 107.4(4) . .
C12 N13 C16 110.7(4) . .
C14 N13 Ag2 110.0(3) . .
C16 N13 Ag2 108.4(3) . .
C16 N13 C14 110.1(4) . .
N13 C14 H14A 109.9 . .
N13 C14 H14B 109.9 . .
N13 C14 C15 108.9(4) . .
H14A C14 H14B 108.3 . .
C15 C14 H14A 109.9 . .
C15 C14 H14B 109.9 . .
N10 C15 C14 109.9(5) . .
N10 C15 H15A 109.7 . .
N10 C15 H15B 109.7 . .
C14 C15 H15A 109.7 . .
C14 C15 H15B 109.7 . .
H15A C15 H15B 108.2 . .
N13 C16 H16A 109.7 . .
N13 C16 H16B 109.7 . .
N13 C16 C17 110.0(4) . .
H16A C16 H16B 108.2 . .
C17 C16 H16A 109.7 . .
C17 C16 H16B 109.7 . .
C18 C17 C16 119.6(4) . .
C18 C17 C19 118.3(4) . 5_565
C19 C17 C16 122.1(5) 5_565 .
C17 C18 H18 119.4 . .
C19 C18 C17 121.3(4) . .
C19 C18 H18 119.4 . .
C17 C19 H19 119.8 5_565 .
C18 C19 C17 120.4(5) . 5_565
C18 C19 H19 119.8 . .
C21 O20 C22 94.0(16) . .
O20 C21 H21A 111.7 . .
O20 C21 H21B 111.7 . .
H21A C21 H21B 109.4 . .
C22 C21 O20 100.5(19) 5_665 .
C22 C21 H21A 111.7 5_665 .
C22 C21 H21B 111.7 5_665 .
O20 C22 H22A 112.0 . .
O20 C22 H22B 112.0 . .
C21 C22 O20 99(2) 5_665 .
C21 C22 H22A 112.0 5_665 .
C21 C22 H22B 112.0 5_665 .
H22A C22 H22B 109.6 . .
C25 O23 C24 101.8(14) . .
O23 C24 H24A 110.9 . .
O23 C24 H24B 110.9 . .
H24A C24 H24B 109.0 . .
C25 C24 O23 104.1(18) 5_665 .
C25 C24 H24A 110.9 5_665 .
C25 C24 H24B 110.9 5_665 .
O23 C25 H25B 110.1 . .
O23 C25 H25A 110.1 . .
C24 C25 O23 108(2) 5_665 .
C24 C25 H25B 110.1 5_665 .
C24 C25 H25A 110.1 5_665 .
H25B C25 H25A 108.4 . .
F27 B26 F28 99.3(6) . .
F27 B26 F29 111.2(7) . .
F27 B26 F30 117.4(8) . .
F27 B26 F31 99.4(7) . .
F29 B26 F28 103.4(6) . .
F29 B26 F31 99.2(7) . .
F30 B26 F28 96.7(8) . .
F30 B26 F29 122.9(8) . .
F30 B26 F31 46.3(7) . .
F31 B26 F28 142.9(10) . .

loop_
_geom_bond_atom_site_label_1
_geom_bond_atom_site_label_2
_geom_bond_distance
_geom_bond_site_symmetry_2
Ag1 N3 2.126(6) .
Ag1 N3 2.126(6) 7_456
Ag2 N13 2.205(5) 2
Ag2 N13 2.205(5) .
N3 C4 1.358(8) .
N3 C8 1.354(8) .
C4 H4 0.9500 .
C4 C5 1.352(10) .
C5 H5 0.9500 .
C5 C6 1.404(9) .
C6 C7 1.399(8) .
C6 C9 1.492(9) .
C7 H7 0.9500 .
C7 C8 1.378(9) .
C8 H8 0.9500 .
C9 H9A 0.9900 .
C9 H9B 0.9900 .
C9 N10 1.476(7) .
N10 C11 1.447(6) .
N10 C15 1.458(7) .
C11 H11A 0.9900 .
C11 H11B 0.9900 .
C11 C12 1.523(7) .
C12 H12A 0.9900 .
C12 H12B 0.9900 .
C12 N13 1.487(6) .
N13 C14 1.496(6) .
N13 C16 1.496(6) .
C14 H14A 0.9900 .
C14 H14B 0.9900 .
C14 C15 1.519(7) .
C15 H15A 0.9900 .
C15 H15B 0.9900 .
C16 H16A 0.9900 .
C16 H16B 0.9900 .
C16 C17 1.504(7) .
C17 C18 1.399(7) .
C17 C19 1.400(6) 5_565
C18 H18 0.9500 .
C18 C19 1.380(7) .
C19 C17 1.400(6) 5_565
C19 H19 0.9500 .
O20 C21 1.56(3) .
O20 C22 1.60(3) .
C21 H21A 0.9900 .
C21 H21B 0.9900 .
C21 C22 1.38(4) 5_665
C22 C21 1.38(4) 5_665
C22 H22A 0.9900 .
C22 H22B 0.9900 .
O23 C24 1.60(2) .
O23 C25 1.51(3) .
C24 H24A 0.9900 .
C24 H24B 0.9900 .
C24 C25 1.23(3) 5_665
C25 C24 1.23(3) 5_665
C25 H25B 0.9900 .
C25 H25A 0.9900 .
B26 F27 1.367(8) .
B26 F28 1.459(10) .
B26 F29 1.379(9) .
B26 F30 1.368(12) .
B26 F31 1.428(12) .

loop_
_geom_torsion_atom_site_label_1
_geom_torsion_atom_site_label_2
_geom_torsion_atom_site_label_3
_geom_torsion_atom_site_label_4
_geom_torsion
_geom_torsion_site_symmetry_1
_geom_torsion_site_symmetry_4
Ag1 N3 C4 C5 -174.8(4) . .
Ag1 N3 C8 C7 175.3(4) . .
Ag2 N13 C14 C15 58.2(5) . .
Ag2 N13 C16 C17 -36.5(5) . .
N3 C4 C5 C6 -0.1(9) . .
C4 N3 C8 C7 -2.5(8) . .
C4 C5 C6 C7 -3.0(8) . .
C4 C5 C6 C9 175.2(5) . .
C5 C6 C7 C8 3.3(7) . .
C5 C6 C9 N10 -86.5(6) . .
C6 C7 C8 N3 -0.6(9) . .
C6 C9 N10 C11 -55.9(6) . .
C6 C9 N10 C15 71.8(6) . .
C7 C6 C9 N10 91.6(6) . .
C8 N3 C4 C5 2.9(9) . .
C9 C6 C7 C8 -174.8(5) . .
C9 N10 C11 C12 -174.4(5) . .
C9 N10 C15 C14 173.3(4) . .
N10 C11 C12 N13 -58.1(6) . .
C11 N10 C15 C14 -58.3(6) . .
C11 C12 N13 Ag2 -59.6(4) . .
C11 C12 N13 C14 60.2(6) . .
C11 C12 N13 C16 -179.6(4) . .
C12 N13 C14 C15 -61.7(6) . .
C12 N13 C16 C17 84.5(5) . .
N13 C14 C15 N10 61.0(6) . .
N13 C16 C17 C18 89.4(5) . .
N13 C16 C17 C19 -87.7(6) . 5_565
C14 N13 C16 C17 -156.8(4) . .
C15 N10 C11 C12 56.6(6) . .
C16 N13 C14 C15 177.7(5) . .
C16 C17 C18 C19 -176.9(4) . .
C17 C18 C19 C17 -0.4(8) . 5_565
C19 C17 C18 C19 0.3(8) 5_565 .
C21 O20 C22 C21 -79(2) . 5_665
C22 O20 C21 C22 80(2) . 5_665
C24 O23 C25 C24 71(2) . 5_665
C25 O23 C24 C25 -68(2) . 5_665
